data_7054271
loop_
_publ_author_name
'Palmer, Joshua H.'
'Parkin, Gerard'

_publ_section_title
;
 Synthesis and Structural Characterization of 1-Arylimidazole-2-thiones
 and N,N'-Aryldiethoxyethylthioureas with Electronically Diverse
 Substituents: A Manifold of Hydrogen Bonding Networks.
;
_journal_issue 9
_journal_name_full 'New journal of chemistry = Nouveau journal de chimie'
_journal_page_first 4071
_journal_page_last 4082
_journal_paper_doi 10.1039/C4NJ00521J
_journal_volume 38
_journal_year 2014
_chemical_formula_sum 'C14 H21 N3 O5 S'
_chemical_formula_weight 343.40
_chemical_name_systematic
; 
 ? 
;
_space_group_IT_number 14
_symmetry_cell_setting monoclinic
_symmetry_space_group_name_Hall '-P 2ybc'
_symmetry_space_group_name_H-M 'P 1 21/c 1'
_atom_sites_solution_hydrogens geom
_atom_sites_solution_primary direct
_atom_sites_solution_secondary difmap
_audit_creation_method SHELXL-97
_cell_angle_alpha 90.00
_cell_angle_beta 101.009(4)
_cell_angle_gamma 90.00
_cell_formula_units_Z 4
_cell_length_a 13.241(4)
_cell_length_b 15.160(4)
_cell_length_c 8.398(2)
_cell_measurement_reflns_used 2336
_cell_measurement_temperature 150(2)
_cell_measurement_theta_max 27.55
_cell_measurement_theta_min 2.69
_cell_volume 1654.7(8)
_computing_cell_refinement 'Bruker SAINT'
_computing_data_collection 'Bruker APEX2'
_computing_data_reduction 'Bruker SAINT'
_computing_molecular_graphics 'Bruker SHELXTL'
_computing_publication_material 'Bruker SHELXTL'
_computing_structure_refinement 'SHELXL-97 (Sheldrick, 2008)'
_computing_structure_solution 'SHELXS-97 (Sheldrick, 2008)'
_diffrn_ambient_temperature 150(2)
_diffrn_measured_fraction_theta_full 1.000
_diffrn_measured_fraction_theta_max 1.000
_diffrn_measurement_device_type 'Bruker APEX-II CCD'
_diffrn_measurement_method '\f and \w scans'
_diffrn_radiation_monochromator graphite
_diffrn_radiation_source 'fine-focus sealed tube'
_diffrn_radiation_type MoK\a
_diffrn_radiation_wavelength 0.71073
_diffrn_reflns_av_R_equivalents 0.1117
_diffrn_reflns_av_sigmaI/netI 0.1482
_diffrn_reflns_limit_h_max 17
_diffrn_reflns_limit_h_min 0
_diffrn_reflns_limit_k_max 20
_diffrn_reflns_limit_k_min -20
_diffrn_reflns_limit_l_max 10
_diffrn_reflns_limit_l_min -11
_diffrn_reflns_number 8040
_diffrn_reflns_theta_full 28.28
_diffrn_reflns_theta_max 28.28
_diffrn_reflns_theta_min 1.57
_exptl_absorpt_coefficient_mu 0.224
_exptl_absorpt_correction_T_max 0.9911
_exptl_absorpt_correction_T_min 0.9629
_exptl_absorpt_correction_type empirical
_exptl_absorpt_process_details sadabs
_exptl_crystal_colour Yellow
_exptl_crystal_density_diffrn 1.378
_exptl_crystal_density_method 'not measured'
_exptl_crystal_description Needle
_exptl_crystal_F_000 728
_exptl_crystal_size_max 0.17
_exptl_crystal_size_mid 0.08
_exptl_crystal_size_min 0.04
_refine_diff_density_max 0.273
_refine_diff_density_min -0.308
_refine_diff_density_rms 0.068
_refine_ls_extinction_method none
_refine_ls_goodness_of_fit_ref 1.003
_refine_ls_hydrogen_treatment mixed
_refine_ls_matrix_type full
_refine_ls_number_parameters 219
_refine_ls_number_reflns 4104
_refine_ls_number_restraints 0
_refine_ls_restrained_S_all 1.003
_refine_ls_R_factor_all 0.1648
_refine_ls_R_factor_gt 0.0558
_refine_ls_shift/su_max 0.000
_refine_ls_shift/su_mean 0.000
_refine_ls_structure_factor_coef Fsqd
_refine_ls_weighting_details 'calc w=1/[\s^2^(Fo^2^)+(0.0000P)^2^+0.0000P] where P=(Fo^2^+2Fc^2^)/3'
_refine_ls_weighting_scheme calc
_refine_ls_wR_factor_gt 0.0641
_refine_ls_wR_factor_ref 0.0834
_reflns_number_gt 1820
_reflns_number_total 4104
_reflns_threshold_expression >2sigma(I)
_cod_data_source_file c4nj00521j2.cif
_cod_data_source_block tdaomeno2ph
_cod_depositor_comments
;
The following automatic conversions were performed:

'_symmetry_cell_setting' value 'Monoclinic' changed to 'monoclinic'
according to
/usr/data/users/saulius/crontab/automatic-downloads/rss-feeds/RSC/lib/dictionaries/cif_core.dic
dictionary named 'cif_core.dic' version 2.4.2 from 2011-04-26.

Automatic conversion script
Id: cif_fix_values 2281 2013-09-26 08:29:07Z andrius 

 Adding full bibliography for 7054264--7054271.cif.

 Adding full bibliography for 7054264--7054403.cif.
;
_cod_original_sg_symbol_H-M P2(1)/c
_cod_database_code 7054271

loop_
_symmetry_equiv_pos_as_xyz
'x, y, z'
'-x, y+1/2, -z+1/2'
'-x, -y, -z'
'x, -y-1/2, z-1/2'

loop_
_atom_site_label
_atom_site_type_symbol
_atom_site_fract_x
_atom_site_fract_y
_atom_site_fract_z
_atom_site_U_iso_or_equiv
_atom_site_adp_type
_atom_site_occupancy
_atom_site_symmetry_multiplicity
_atom_site_calc_flag
_atom_site_refinement_flags
S S 0.81190(6) 0.12435(5) 0.09685(9) 0.0305(2) Uani 1 1 d .
N1 N 0.7634(2) 0.19677(17) -0.1964(3) 0.0299(6) Uani 1 1 d .
H1 H 0.764(2) 0.2411(18) -0.258(3) 0.049(11) Uiso 1 1 d .
N2 N 0.8863(2) 0.27008(16) -0.0227(3) 0.0279(6) Uani 1 1 d .
H2 H 0.877(2) 0.3057(17) -0.092(3) 0.025(9) Uiso 1 1 d .
N3 N 0.92879(19) 0.44339(16) 0.1200(3) 0.0332(6) Uani 1 1 d .
O1 O 0.92252(16) 0.50180(13) 0.2185(3) 0.0450(6) Uani 1 1 d .
O2 O 0.88568(16) 0.44665(13) -0.0230(3) 0.0438(6) Uani 1 1 d .
O4 O 0.50075(15) 0.12340(13) -0.3277(2) 0.0355(5) Uani 1 1 d .
O5 O 0.57160(14) 0.26204(12) -0.3396(2) 0.0296(5) Uani 1 1 d .
O3 O 1.22319(14) 0.31689(12) 0.4799(2) 0.0329(5) Uani 1 1 d .
C1 C 0.9690(2) 0.28363(18) 0.1083(3) 0.0242(7) Uani 1 1 d .
C2 C 1.0327(2) 0.21467(18) 0.1739(3) 0.0284(7) Uani 1 1 d .
H2B H 1.0187 0.1569 0.1317 0.034 Uiso 1 1 calc R
C3 C 1.1149(2) 0.22757(18) 0.2971(3) 0.0289(7) Uani 1 1 d .
H3B H 1.1562 0.1788 0.3405 0.035 Uiso 1 1 calc R
C4 C 1.1386(2) 0.3114(2) 0.3595(3) 0.0282(7) Uani 1 1 d .
C5 C 1.0762(2) 0.38168(19) 0.3006(3) 0.0280(7) Uani 1 1 d .
H5A H 1.0899 0.4392 0.3444 0.034 Uiso 1 1 calc R
C6 C 0.9931(2) 0.36619(18) 0.1758(3) 0.0245(7) Uani 1 1 d .
C7 C 1.2477(2) 0.40117(17) 0.5525(3) 0.0382(8) Uani 1 1 d .
H7A H 1.3055 0.3953 0.6440 0.057 Uiso 1 1 calc R
H7B H 1.1877 0.4245 0.5915 0.057 Uiso 1 1 calc R
H7C H 1.2665 0.4417 0.4721 0.057 Uiso 1 1 calc R
C8 C 0.6784(2) 0.13724(18) -0.2518(3) 0.0294(7) Uani 1 1 d .
H8A H 0.6849 0.0849 -0.1800 0.035 Uiso 1 1 calc R
H8B H 0.6811 0.1169 -0.3629 0.035 Uiso 1 1 calc R
C9 C 0.5761(2) 0.18214(18) -0.2517(3) 0.0291(7) Uani 1 1 d .
H9A H 0.5674 0.1938 -0.1379 0.035 Uiso 1 1 calc R
C10 C 0.5518(2) 0.33843(18) -0.2508(4) 0.0373(8) Uani 1 1 d .
H10A H 0.6127 0.3523 -0.1662 0.045 Uiso 1 1 calc R
H10B H 0.4926 0.3275 -0.1971 0.045 Uiso 1 1 calc R
C11 C 0.5287(2) 0.41377(18) -0.3664(3) 0.0386(8) Uani 1 1 d .
H11A H 0.5101 0.4657 -0.3088 0.058 Uiso 1 1 calc R
H11B H 0.4712 0.3980 -0.4537 0.058 Uiso 1 1 calc R
H11C H 0.5895 0.4271 -0.4127 0.058 Uiso 1 1 calc R
C12 C 0.3980(2) 0.1540(2) -0.3337(4) 0.0473(9) Uani 1 1 d .
H12A H 0.3868 0.2096 -0.3963 0.057 Uiso 1 1 calc R
H12B H 0.3866 0.1656 -0.2225 0.057 Uiso 1 1 calc R
C13 C 0.3245(3) 0.0848(2) -0.4130(4) 0.0709(12) Uani 1 1 d .
H13A H 0.2539 0.1070 -0.4254 0.106 Uiso 1 1 calc R
H13B H 0.3320 0.0316 -0.3455 0.106 Uiso 1 1 calc R
H13C H 0.3394 0.0707 -0.5199 0.106 Uiso 1 1 calc R
C14 C 0.8209(2) 0.19976(18) -0.0470(3) 0.0253(7) Uani 1 1 d .

loop_
_atom_site_aniso_label
_atom_site_aniso_U_11
_atom_site_aniso_U_22
_atom_site_aniso_U_33
_atom_site_aniso_U_23
_atom_site_aniso_U_13
_atom_site_aniso_U_12
S 0.0396(5) 0.0237(4) 0.0275(4) 0.0020(4) 0.0051(4) -0.0004(4)
N1 0.0352(17) 0.0260(15) 0.0258(16) 0.0033(13) -0.0009(13) -0.0034(13)
N2 0.0345(17) 0.0217(14) 0.0258(16) 0.0056(13) 0.0018(13) 0.0002(13)
N3 0.0325(17) 0.0241(15) 0.0413(18) 0.0006(14) 0.0029(14) -0.0012(13)
O1 0.0506(15) 0.0312(13) 0.0486(15) -0.0130(12) -0.0023(12) 0.0104(11)
O2 0.0572(16) 0.0328(13) 0.0337(14) 0.0030(11) -0.0103(12) 0.0059(12)
O4 0.0334(13) 0.0261(11) 0.0415(12) 0.0035(11) -0.0065(10) -0.0050(11)
O5 0.0420(13) 0.0199(11) 0.0256(11) 0.0010(9) 0.0035(10) 0.0028(10)
O3 0.0280(12) 0.0293(12) 0.0366(13) -0.0025(10) -0.0060(10) 0.0012(10)
C1 0.0274(18) 0.0241(17) 0.0208(16) 0.0014(13) 0.0038(14) 0.0009(14)
C2 0.0338(19) 0.0219(16) 0.0300(18) 0.0025(14) 0.0075(15) 0.0048(15)
C3 0.0284(18) 0.0264(18) 0.0300(18) 0.0030(14) 0.0007(15) 0.0040(15)
C4 0.0228(18) 0.0315(19) 0.0290(18) -0.0001(14) 0.0020(14) -0.0022(15)
C5 0.0292(18) 0.0252(17) 0.0293(17) -0.0010(14) 0.0048(14) 0.0010(15)
C6 0.0257(17) 0.0208(16) 0.0271(16) 0.0067(14) 0.0053(13) 0.0064(14)
C7 0.038(2) 0.0323(19) 0.040(2) -0.0042(16) -0.0035(16) -0.0100(16)
C8 0.0337(19) 0.0226(16) 0.0285(17) -0.0027(14) -0.0027(14) -0.0025(15)
C9 0.041(2) 0.0197(16) 0.0248(16) 0.0006(14) 0.0028(15) -0.0020(15)
C10 0.054(2) 0.0232(17) 0.0344(18) -0.0060(15) 0.0089(17) 0.0003(16)
C11 0.043(2) 0.0256(17) 0.046(2) 0.0003(15) 0.0055(17) 0.0090(15)
C12 0.035(2) 0.050(2) 0.054(2) 0.0131(18) 0.0024(18) -0.0006(18)
C13 0.049(2) 0.060(2) 0.090(3) 0.026(2) -0.020(2) -0.019(2)
C14 0.0291(18) 0.0191(16) 0.0285(18) -0.0034(14) 0.0076(15) 0.0016(14)

loop_
_atom_type_symbol
_atom_type_description
_atom_type_scat_dispersion_real
_atom_type_scat_dispersion_imag
_atom_type_scat_source
C C 0.0033 0.0016 'International Tables Vol C Tables 4.2.6.8 and 6.1.1.4'
H H 0.0000 0.0000 'International Tables Vol C Tables 4.2.6.8 and 6.1.1.4'
N N 0.0061 0.0033 'International Tables Vol C Tables 4.2.6.8 and 6.1.1.4'
O O 0.0106 0.0060 'International Tables Vol C Tables 4.2.6.8 and 6.1.1.4'
S S 0.1246 0.1234 'International Tables Vol C Tables 4.2.6.8 and 6.1.1.4'

loop_
_geom_angle_atom_site_label_1
_geom_angle_atom_site_label_2
_geom_angle_atom_site_label_3
_geom_angle
C14 N1 C8 126.2(3)
C14 N2 C1 127.3(3)
O1 N3 O2 123.5(3)
O1 N3 C6 118.0(2)
O2 N3 C6 118.5(2)
C9 O4 C12 113.7(2)
C9 O5 C10 114.6(2)
C4 O3 C7 117.4(2)
C6 C1 C2 116.3(3)
C6 C1 N2 122.3(3)
C2 C1 N2 121.4(3)
C3 C2 C1 121.9(3)
C2 C3 C4 120.5(3)
O3 C4 C5 124.8(3)
O3 C4 C3 115.6(3)
C5 C4 C3 119.7(3)
C4 C5 C6 118.3(3)
C1 C6 C5 123.3(3)
C1 C6 N3 121.0(2)
C5 C6 N3 115.7(3)
N1 C8 C9 111.1(2)
O4 C9 O5 110.6(2)
O4 C9 C8 105.9(2)
O5 C9 C8 109.5(2)
O5 C10 C11 108.4(2)
O4 C12 C13 108.8(3)
N1 C14 N2 113.4(3)
N1 C14 S 123.0(2)
N2 C14 S 123.6(2)

loop_
_geom_bond_atom_site_label_1
_geom_bond_atom_site_label_2
_geom_bond_distance
S C14 1.684(3)
N1 C14 1.339(3)
N1 C8 1.448(3)
N2 C14 1.364(3)
N2 C1 1.412(3)
N3 O1 1.226(3)
N3 O2 1.228(3)
N3 C6 1.470(3)
O4 C9 1.397(3)
O4 C12 1.429(3)
O5 C9 1.414(3)
O5 C10 1.428(3)
O3 C4 1.360(3)
O3 C7 1.426(3)
C1 C6 1.386(4)
C1 C2 1.389(3)
C2 C3 1.365(3)
C3 C4 1.387(4)
C4 C5 1.381(4)
C5 C6 1.387(3)
C8 C9 1.516(4)
C10 C11 1.492(4)
C12 C13 1.497(4)

loop_
_geom_hbond_atom_site_label_D
_geom_hbond_atom_site_label_H
_geom_hbond_atom_site_label_A
_geom_hbond_distance_DH
_geom_hbond_distance_HA
_geom_hbond_distance_DA
_geom_hbond_angle_DHA
_geom_hbond_site_symmetry_A
N1 H1 S 0.85(3) 2.52(3) 3.348(3) 166(3) 4_565
N2 H2 S 0.78(2) 2.80(2) 3.541(3) 158(2) 4_565
